data_7102188
loop_
_publ_author_name
'Gopee, Hemant'
'Petersen, Bo M'
'Bond, Andrew D'
'Jeppesen, Jan O'

_publ_section_title
;
 A bromine catalysed dimerisation of
 alpha,alpha'-dihalomonopyrrolo-TTF.
;
_journal_issue 40
_journal_name_full 'Chemical communications (Cambridge, England)'
_journal_page_first 4110
_journal_page_last 4112
_journal_paper_doi 10.1039/b708191j
_journal_year 2007
_chemical_formula_moiety 'C38 H50 Br4 N2 S12'
_chemical_formula_sum 'C38 H50 Br4 N2 S12'
_chemical_formula_weight 1239.16
_space_group_IT_number 2
_symmetry_cell_setting triclinic
_symmetry_space_group_name_Hall '-P 1'
_symmetry_space_group_name_H-M 'P -1'
_atom_sites_solution_hydrogens geom
_atom_sites_solution_primary direct
_atom_sites_solution_secondary difmap
_cell_angle_alpha 112.535(2)
_cell_angle_beta 90.490(2)
_cell_angle_gamma 106.707(2)
_cell_formula_units_Z 2
_cell_length_a 11.6042(6)
_cell_length_b 14.9350(8)
_cell_length_c 16.0311(9)
_cell_measurement_reflns_used 3042
_cell_measurement_temperature 180(2)
_cell_measurement_theta_max 20.31
_cell_measurement_theta_min 2.85
_cell_volume 2435.6(2)
_computing_cell_refinement 'SAINT v.7.06a (Bruker, 2003)'
_computing_data_collection 'APEX2 v.1.0-22 (Bruker-Nonius, 2004)'
_computing_data_reduction 'SAINT v.7.06a (Bruker, 2003)'
_computing_molecular_graphics 'SHELXTL v.6.10 (Sheldrick, 2000)'
_computing_publication_material 'SHELXTL v.6.10 (Sheldrick, 2000)'
_computing_structure_refinement 'SHELXTL v.6.10 (Sheldrick, 2000)'
_computing_structure_solution 'SHELXTL v.6.10 (Sheldrick, 2000)'
_diffrn_ambient_temperature 180(2)
_diffrn_measured_fraction_theta_full 0.983
_diffrn_measured_fraction_theta_max 0.983
_diffrn_measurement_device_type 'Bruker-Nonius X8APEX-II CCD'
_diffrn_measurement_method 'thin-slice \w and \f scans'
_diffrn_radiation_monochromator graphite
_diffrn_radiation_source 'fine-focus sealed tube'
_diffrn_radiation_type MoK\a
_diffrn_radiation_wavelength 0.71073
_diffrn_reflns_av_R_equivalents 0.0835
_diffrn_reflns_av_sigmaI/netI 0.1236
_diffrn_reflns_limit_h_max 13
_diffrn_reflns_limit_h_min -13
_diffrn_reflns_limit_k_max 17
_diffrn_reflns_limit_k_min -17
_diffrn_reflns_limit_l_max 18
_diffrn_reflns_limit_l_min -18
_diffrn_reflns_number 25427
_diffrn_reflns_theta_full 24.71
_diffrn_reflns_theta_max 24.71
_diffrn_reflns_theta_min 3.53
_diffrn_standards_number 0
_exptl_absorpt_coefficient_mu 3.850
_exptl_absorpt_correction_T_max 0.927
_exptl_absorpt_correction_T_min 0.470
_exptl_absorpt_correction_type multi-scan
_exptl_absorpt_process_details
;
SADABS v.2.10 (Sheldrick, 2003)
Ratio of minimum to maximum apparent transmission: 0.507206
;
_exptl_crystal_colour yellow
_exptl_crystal_density_diffrn 1.690
_exptl_crystal_density_method 'not measured'
_exptl_crystal_description lath
_exptl_crystal_F_000 1248
_exptl_crystal_size_max 0.15
_exptl_crystal_size_mid 0.05
_exptl_crystal_size_min 0.02
_refine_diff_density_max 0.618
_refine_diff_density_min -0.647
_refine_diff_density_rms 0.119
_refine_ls_extinction_method none
_refine_ls_goodness_of_fit_ref 0.974
_refine_ls_hydrogen_treatment constr
_refine_ls_matrix_type full
_refine_ls_number_parameters 507
_refine_ls_number_reflns 8168
_refine_ls_number_restraints 16
_refine_ls_restrained_S_all 0.977
_refine_ls_R_factor_all 0.1229
_refine_ls_R_factor_gt 0.0498
_refine_ls_shift/su_max 0.000
_refine_ls_shift/su_mean 0.000
_refine_ls_structure_factor_coef Fsqd
_refine_ls_weighting_details 'calc w=1/[\s^2^(Fo^2^)+(0.0451P)^2^] where P=(Fo^2^+2Fc^2^)/3'
_refine_ls_weighting_scheme calc
_refine_ls_wR_factor_gt 0.0930
_refine_ls_wR_factor_ref 0.1128
_reflns_number_gt 4520
_reflns_number_total 8168
_reflns_threshold_expression I>2\s(I)
_cod_data_source_file b708191j.txt
_cod_data_source_block 4a
_cod_database_code 7102188

loop_
_symmetry_equiv_pos_as_xyz
'x, y, z'
'-x, -y, -z'

loop_
_atom_site_label
_atom_site_type_symbol
_atom_site_fract_x
_atom_site_fract_y
_atom_site_fract_z
_atom_site_U_iso_or_equiv
_atom_site_adp_type
_atom_site_occupancy
_atom_site_symmetry_multiplicity
_atom_site_calc_flag
_atom_site_refinement_flags
_atom_site_disorder_assembly
_atom_site_disorder_group
Br1 Br 0.04499(7) 0.59429(6) 0.66967(5) 0.0408(2) Uani 1 1 d . . .
Br2 Br 0.32146(7) 0.40790(6) 0.40847(5) 0.0410(2) Uani 1 1 d . . .
Br3 Br 0.35897(7) 1.09519(6) 0.59096(5) 0.0403(2) Uani 1 1 d . . .
Br4 Br 0.34167(8) 0.81055(6) 0.23117(5) 0.0430(2) Uani 1 1 d . . .
S1 S 0.27865(17) 0.79338(14) 0.63684(12) 0.0338(5) Uani 1 1 d . . .
S2 S 0.43141(16) 0.67810(13) 0.46537(11) 0.0290(4) Uani 1 1 d . . .
S3 S 0.17580(17) 0.84679(14) 0.57224(12) 0.0343(5) Uani 1 1 d . . .
S4 S 0.16974(16) 0.67377(13) 0.35647(12) 0.0295(4) Uani 1 1 d . . .
S5 S 0.08881(16) 0.51733(14) 0.15751(12) 0.0328(5) Uani 1 1 d . . .
S6 S 0.24942(16) 0.40692(13) 0.18135(12) 0.0312(5) Uani 1 1 d . . .
S7 S -0.04870(18) 0.34596(16) -0.01759(12) 0.0421(5) Uani 1 1 d . . .
S8 S 0.11378(18) 0.21031(14) 0.02763(13) 0.0402(5) Uani 1 1 d . . .
S9 S 0.46988(16) 0.58589(14) 0.17819(11) 0.0306(5) Uani 1 1 d . A .
S10 S 0.62813(16) 0.62931(14) 0.34147(11) 0.0297(4) Uani 1 1 d . . .
S11 S 0.67038(17) 0.59452(15) 0.06259(12) 0.0354(5) Uani 1 1 d . A .
S12 S 0.85183(17) 0.63452(16) 0.24812(13) 0.0393(5) Uani 1 1 d D . .
N1 N 0.1738(5) 0.4922(4) 0.5354(4) 0.0282(14) Uani 1 1 d . . .
N2 N 0.3618(5) 0.9592(4) 0.4109(4) 0.0307(14) Uani 1 1 d . . .
C1 C 0.1606(6) 0.5858(5) 0.5901(4) 0.0261(17) Uani 1 1 d . . .
C2 C 0.2427(6) 0.6616(5) 0.5734(4) 0.0273(17) Uani 1 1 d . . .
C3 C 0.3116(6) 0.6149(5) 0.5064(4) 0.0235(16) Uani 1 1 d . . .
C4 C 0.2686(6) 0.5123(5) 0.4865(4) 0.0256(17) Uani 1 1 d . . .
C5 C 0.1003(7) 0.3923(6) 0.5308(5) 0.042(2) Uani 1 1 d . . .
H5A H 0.1328 0.3395 0.4910 0.064 Uiso 1 1 calc R . .
H5B H 0.0162 0.3778 0.5063 0.064 Uiso 1 1 calc R . .
H5C H 0.1026 0.3926 0.5920 0.064 Uiso 1 1 calc R . .
C6 C 0.3234(6) 0.9665(5) 0.4934(4) 0.0285(17) Uani 1 1 d . . .
C7 C 0.2578(6) 0.8739(5) 0.4889(4) 0.0262(17) Uani 1 1 d . . .
C8 C 0.2545(5) 0.8027(5) 0.3979(4) 0.0249(17) Uani 1 1 d . . .
C9 C 0.3167(6) 0.8577(6) 0.3536(5) 0.0314(18) Uani 1 1 d . . .
C10 C 0.4333(6) 1.0431(5) 0.3869(5) 0.039(2) Uani 1 1 d . . .
H10A H 0.4785 1.0163 0.3368 0.059 Uiso 1 1 calc R . .
H10B H 0.4905 1.0957 0.4400 0.059 Uiso 1 1 calc R . .
H10C H 0.3785 1.0729 0.3678 0.059 Uiso 1 1 calc R . .
C11 C 0.2654(6) 0.6020(5) 0.3039(4) 0.0209(16) Uani 1 1 d . . .
C12 C 0.2111(6) 0.5196(5) 0.2253(4) 0.0250(17) Uani 1 1 d . . .
C13 C 0.0597(6) 0.3920(5) 0.0777(4) 0.0315(18) Uani 1 1 d . . .
C14 C 0.1292(6) 0.3387(5) 0.0915(4) 0.0279(17) Uani 1 1 d . . .
C15 C 0.3881(6) 0.6234(5) 0.3462(4) 0.0246(16) Uani 1 1 d . . .
C16 C 0.4825(6) 0.6145(5) 0.2956(4) 0.0257(16) Uani 1 1 d . . .
C17 C 0.6259(6) 0.6082(5) 0.1705(5) 0.0289(18) Uani 1 1 d . . .
C18 C 0.6981(6) 0.6273(5) 0.2447(5) 0.0258(17) Uani 1 1 d . A .
C19 C -0.1785(6) 0.3785(6) 0.0345(5) 0.037(2) Uani 1 1 d . . .
H19A H -0.1519 0.4513 0.0773 0.044 Uiso 1 1 calc R . .
H19B H -0.2405 0.3691 -0.0136 0.044 Uiso 1 1 calc R . .
C20 C -0.2351(7) 0.3125(6) 0.0858(5) 0.045(2) Uani 1 1 d . . .
H20A H -0.2759 0.2418 0.0411 0.055 Uiso 1 1 calc R . .
H20B H -0.1696 0.3107 0.1246 0.055 Uiso 1 1 calc R . .
C21 C -0.3266(7) 0.3507(6) 0.1454(5) 0.043(2) Uani 1 1 d . . .
H21A H -0.2839 0.4184 0.1942 0.052 Uiso 1 1 calc R . .
H21B H -0.3873 0.3595 0.1080 0.052 Uiso 1 1 calc R . .
C22 C -0.3918(7) 0.2797(6) 0.1884(5) 0.048(2) Uani 1 1 d . . .
H22A H -0.3310 0.2631 0.2184 0.058 Uiso 1 1 calc R . .
H22B H -0.4437 0.2153 0.1397 0.058 Uiso 1 1 calc R . .
C23 C -0.4708(8) 0.3239(7) 0.2584(5) 0.062(3) Uani 1 1 d . . .
H23A H -0.5177 0.2714 0.2782 0.093 Uiso 1 1 calc R . .
H23B H -0.5265 0.3465 0.2308 0.093 Uiso 1 1 calc R . .
H23C H -0.4189 0.3822 0.3111 0.093 Uiso 1 1 calc R . .
C24 C 0.0221(7) 0.1530(6) 0.0974(5) 0.049(2) Uani 1 1 d . . .
H24A H -0.0483 0.1789 0.1088 0.059 Uiso 1 1 calc R . .
H24B H -0.0101 0.0783 0.0615 0.059 Uiso 1 1 calc R . .
C25 C 0.0854(8) 0.1719(7) 0.1882(5) 0.058(3) Uani 1 1 d . . .
H25A H 0.0277 0.1332 0.2169 0.070 Uiso 1 1 calc R . .
H25B H 0.1051 0.2454 0.2280 0.070 Uiso 1 1 calc R . .
C26 C 0.2015(7) 0.1430(6) 0.1851(5) 0.051(2) Uani 1 1 d . . .
H26A H 0.2616 0.1851 0.1605 0.062 Uiso 1 1 calc R . .
H26B H 0.2355 0.1601 0.2482 0.062 Uiso 1 1 calc R . .
C27 C 0.1854(9) 0.0333(7) 0.1292(6) 0.072(3) Uani 1 1 d . . .
H27A H 0.1532 0.0164 0.0657 0.086 Uiso 1 1 calc R . .
H27B H 0.1242 -0.0090 0.1530 0.086 Uiso 1 1 calc R . .
C28 C 0.3015(10) 0.0052(8) 0.1283(7) 0.094(4) Uani 1 1 d . . .
H28A H 0.2844 -0.0676 0.0901 0.141 Uiso 1 1 calc R . .
H28B H 0.3327 0.0194 0.1906 0.141 Uiso 1 1 calc R . .
H28C H 0.3622 0.0457 0.1037 0.141 Uiso 1 1 calc R . .
C29 C 0.5923(7) 0.6712(5) 0.0348(4) 0.0340(19) Uani 1 1 d . . .
H29A H 0.6071 0.6678 -0.0269 0.041 Uiso 1 1 calc R A .
H29B H 0.5039 0.6409 0.0329 0.041 Uiso 1 1 calc R . .
C30 C 0.6307(7) 0.7819(5) 0.1008(5) 0.038(2) Uani 1 1 d . A .
H30A H 0.7202 0.8107 0.1074 0.046 Uiso 1 1 calc R . .
H30B H 0.6083 0.7859 0.1613 0.046 Uiso 1 1 calc R . .
C31 C 0.5735(8) 0.8462(6) 0.0713(5) 0.057(2) Uani 1 1 d . . .
H31A H 0.5930 0.8391 0.0095 0.068 Uiso 1 1 calc R A .
H31B H 0.4842 0.8184 0.0670 0.068 Uiso 1 1 calc R . .
C32 C 0.6133(9) 0.9587(7) 0.1335(6) 0.072(3) Uani 1 1 d . A .
H32A H 0.5639 0.9919 0.1122 0.087 Uiso 1 1 calc R . .
H32B H 0.5959 0.9658 0.1956 0.087 Uiso 1 1 calc R . .
C33 C 0.7404(9) 1.0126(8) 0.1384(6) 0.088(3) Uani 1 1 d . . .
H33A H 0.7611 1.0817 0.1865 0.132 Uiso 1 1 calc R A .
H33B H 0.7559 1.0168 0.0798 0.132 Uiso 1 1 calc R . .
H33C H 0.7903 0.9758 0.1523 0.132 Uiso 1 1 calc R . .
C34 C 0.9211(11) 0.7737(7) 0.3135(7) 0.042(3) Uiso 0.65 1 d PD A 1
H34A H 0.8737 0.7962 0.3642 0.051 Uiso 0.65 1 calc PR A 1
H34B H 1.0042 0.7866 0.3409 0.051 Uiso 0.65 1 calc PR A 1
C35 C 0.9289(10) 0.8393(7) 0.2597(7) 0.055(4) Uiso 0.65 1 d PD A 1
H35A H 0.9880 0.8259 0.2161 0.066 Uiso 0.65 1 calc PR A 1
H35B H 0.8487 0.8186 0.2240 0.066 Uiso 0.65 1 calc PR A 1
C36 C 0.9663(9) 0.9523(6) 0.3183(8) 0.066(4) Uiso 0.65 1 d PD A 1
H36A H 0.9484 0.9878 0.2812 0.079 Uiso 0.65 1 calc PR A 1
H36B H 0.9164 0.9640 0.3688 0.079 Uiso 0.65 1 calc PR A 1
C37 C 1.0985(9) 0.9995(8) 0.3582(8) 0.059(4) Uiso 0.65 1 d PD A 1
H37A H 1.1491 0.9834 0.3085 0.071 Uiso 0.65 1 calc PR A 1
H37B H 1.1154 0.9692 0.4003 0.071 Uiso 0.65 1 calc PR A 1
C38 C 1.1335(16) 1.1154(9) 0.4098(14) 0.075(9) Uiso 0.65 1 d PD A 1
H38A H 1.2196 1.1429 0.4351 0.112 Uiso 0.65 1 calc PR A 1
H38B H 1.0841 1.1317 0.4595 0.112 Uiso 0.65 1 calc PR A 1
H38C H 1.1191 1.1459 0.3680 0.112 Uiso 0.65 1 calc PR A 1
C34A C 0.9363(17) 0.7503(10) 0.2421(10) 0.036(5) Uiso 0.35 1 d PD A 2
H34C H 1.0177 0.7478 0.2255 0.043 Uiso 0.35 1 calc PR A 2
H34D H 0.8942 0.7623 0.1953 0.043 Uiso 0.35 1 calc PR A 2
C35A C 0.9483(17) 0.8361(10) 0.3361(10) 0.033(5) Uiso 0.35 1 d PD A 2
H35C H 0.9859 0.8217 0.3832 0.039 Uiso 0.35 1 calc PR A 2
H35D H 0.8669 0.8406 0.3510 0.039 Uiso 0.35 1 calc PR A 2
C36A C 1.027(2) 0.9374(9) 0.3351(10) 0.045(6) Uiso 0.35 1 d PD A 2
H36C H 1.1048 0.9296 0.3130 0.054 Uiso 0.35 1 calc PR A 2
H36D H 0.9852 0.9548 0.2923 0.054 Uiso 0.35 1 calc PR A 2
C37A C 1.0538(18) 1.0233(10) 0.4291(10) 0.047(6) Uiso 0.35 1 d PD A 2
H37C H 1.0921 1.0046 0.4727 0.056 Uiso 0.35 1 calc PR A 2
H37D H 0.9768 1.0339 0.4499 0.056 Uiso 0.35 1 calc PR A 2
C38A C 1.139(2) 1.1225(11) 0.4277(19) 0.029(10) Uiso 0.35 1 d PD A 2
H38D H 1.1535 1.1774 0.4887 0.044 Uiso 0.35 1 calc PR A 2
H38E H 1.1006 1.1409 0.3844 0.044 Uiso 0.35 1 calc PR A 2
H38F H 1.2157 1.1126 0.4090 0.044 Uiso 0.35 1 calc PR A 2

loop_
_atom_site_aniso_label
_atom_site_aniso_U_11
_atom_site_aniso_U_22
_atom_site_aniso_U_33
_atom_site_aniso_U_23
_atom_site_aniso_U_13
_atom_site_aniso_U_12
Br1 0.0383(5) 0.0481(5) 0.0405(5) 0.0234(4) 0.0188(4) 0.0121(4)
Br2 0.0534(5) 0.0299(5) 0.0427(5) 0.0141(4) 0.0150(4) 0.0181(4)
Br3 0.0415(5) 0.0216(4) 0.0488(5) 0.0067(4) 0.0046(4) 0.0073(4)
Br4 0.0541(5) 0.0362(5) 0.0388(5) 0.0186(4) 0.0137(4) 0.0095(4)
S1 0.0433(12) 0.0250(11) 0.0308(11) 0.0104(9) 0.0097(9) 0.0085(9)
S2 0.0259(10) 0.0281(11) 0.0271(10) 0.0099(9) 0.0059(8) 0.0017(9)
S3 0.0365(12) 0.0276(11) 0.0408(11) 0.0145(9) 0.0139(9) 0.0118(9)
S4 0.0266(10) 0.0205(10) 0.0381(11) 0.0098(9) 0.0093(9) 0.0054(9)
S5 0.0312(11) 0.0314(11) 0.0348(11) 0.0111(9) -0.0009(9) 0.0116(9)
S6 0.0284(11) 0.0248(11) 0.0373(11) 0.0083(9) 0.0010(9) 0.0096(9)
S7 0.0386(12) 0.0520(14) 0.0305(11) 0.0120(10) -0.0007(9) 0.0131(11)
S8 0.0460(13) 0.0276(11) 0.0384(12) 0.0055(9) 0.0039(10) 0.0101(10)
S9 0.0239(10) 0.0393(12) 0.0262(10) 0.0132(9) 0.0054(8) 0.0064(9)
S10 0.0238(10) 0.0366(11) 0.0305(10) 0.0158(9) 0.0054(8) 0.0089(9)
S11 0.0353(12) 0.0397(12) 0.0316(11) 0.0144(9) 0.0114(9) 0.0122(10)
S12 0.0236(11) 0.0499(13) 0.0445(12) 0.0188(11) 0.0093(9) 0.0119(10)
N1 0.034(4) 0.020(3) 0.031(3) 0.013(3) 0.005(3) 0.004(3)
N2 0.025(3) 0.020(3) 0.047(4) 0.018(3) 0.009(3) 0.001(3)
C1 0.021(4) 0.029(4) 0.027(4) 0.014(4) 0.006(3) 0.002(4)
C2 0.029(4) 0.031(4) 0.023(4) 0.009(3) 0.002(3) 0.013(4)
C3 0.021(4) 0.024(4) 0.024(4) 0.011(3) 0.007(3) 0.004(3)
C4 0.034(4) 0.020(4) 0.023(4) 0.011(3) 0.010(3) 0.006(4)
C5 0.041(5) 0.039(5) 0.048(5) 0.024(4) 0.004(4) 0.004(4)
C6 0.033(4) 0.023(4) 0.026(4) 0.006(3) 0.007(3) 0.009(4)
C7 0.026(4) 0.019(4) 0.030(4) 0.008(3) 0.004(3) 0.004(3)
C8 0.012(4) 0.023(4) 0.036(4) 0.010(4) 0.000(3) 0.003(3)
C9 0.026(4) 0.032(5) 0.036(4) 0.013(4) 0.009(4) 0.011(4)
C10 0.028(4) 0.036(5) 0.063(5) 0.029(4) 0.011(4) 0.010(4)
C11 0.023(4) 0.017(4) 0.027(4) 0.012(3) 0.010(3) 0.009(3)
C12 0.022(4) 0.025(4) 0.026(4) 0.009(3) 0.005(3) 0.007(3)
C13 0.028(4) 0.034(5) 0.025(4) 0.006(3) 0.005(3) 0.007(4)
C14 0.030(4) 0.027(4) 0.022(4) 0.003(3) 0.008(3) 0.010(4)
C15 0.026(4) 0.021(4) 0.025(4) 0.011(3) 0.002(3) 0.004(3)
C16 0.022(4) 0.023(4) 0.031(4) 0.013(3) 0.004(3) 0.002(3)
C17 0.022(4) 0.032(4) 0.037(4) 0.015(4) 0.010(4) 0.013(4)
C18 0.014(4) 0.029(4) 0.034(4) 0.012(3) 0.011(3) 0.007(3)
C19 0.025(4) 0.047(5) 0.041(5) 0.017(4) -0.003(4) 0.015(4)
C20 0.034(5) 0.060(6) 0.035(5) 0.010(4) 0.000(4) 0.016(4)
C21 0.037(5) 0.036(5) 0.055(5) 0.020(4) 0.002(4) 0.010(4)
C22 0.052(5) 0.043(5) 0.045(5) 0.017(4) 0.005(4) 0.009(5)
C23 0.053(6) 0.078(7) 0.063(6) 0.033(5) 0.021(5) 0.027(5)
C24 0.044(5) 0.022(4) 0.069(6) 0.017(4) 0.000(5) -0.004(4)
C25 0.067(7) 0.049(6) 0.050(6) 0.017(5) 0.008(5) 0.007(5)
C26 0.046(5) 0.050(6) 0.052(5) 0.023(5) 0.002(4) 0.002(5)
C27 0.088(8) 0.044(6) 0.067(7) 0.004(5) 0.005(6) 0.022(6)
C28 0.102(9) 0.101(9) 0.101(8) 0.045(7) 0.011(7) 0.059(8)
C29 0.040(5) 0.038(5) 0.026(4) 0.015(4) 0.007(4) 0.013(4)
C30 0.043(5) 0.037(5) 0.035(4) 0.019(4) 0.012(4) 0.008(4)
C31 0.070(6) 0.037(5) 0.061(6) 0.021(5) 0.008(5) 0.011(5)
C32 0.077(7) 0.041(6) 0.079(7) 0.014(5) 0.030(6) 0.004(5)
C33 0.090(8) 0.065(7) 0.081(7) 0.011(6) 0.037(6) 0.009(6)

loop_
_atom_type_symbol
_atom_type_description
_atom_type_scat_dispersion_real
_atom_type_scat_dispersion_imag
_atom_type_scat_source
C C 0.0033 0.0016 'International Tables Vol C Tables 4.2.6.8 and 6.1.1.4'
H H 0.0000 0.0000 'International Tables Vol C Tables 4.2.6.8 and 6.1.1.4'
N N 0.0061 0.0033 'International Tables Vol C Tables 4.2.6.8 and 6.1.1.4'
S S 0.1246 0.1234 'International Tables Vol C Tables 4.2.6.8 and 6.1.1.4'
Br Br -0.2901 2.4595 'International Tables Vol C Tables 4.2.6.8 and 6.1.1.4'

loop_
_geom_angle_atom_site_label_1
_geom_angle_atom_site_label_2
_geom_angle_atom_site_label_3
_geom_angle
C2 S1 S3 107.4(2)
C3 S2 C15 104.3(3)
C7 S3 S1 106.9(2)
C8 S4 C11 108.0(3)
C13 S5 C12 96.6(3)
C12 S6 C14 96.7(3)
C13 S7 C19 101.9(3)
C14 S8 C24 99.6(3)
C16 S9 C17 95.8(3)
C18 S10 C16 96.4(3)
C17 S11 C29 100.0(3)
C18 S12 C34A 108.5(7)
C18 S12 C34 99.2(4)
C4 N1 C1 106.7(6)
C4 N1 C5 127.2(6)
C1 N1 C5 126.0(6)
C9 N2 C6 105.9(6)
C9 N2 C10 126.5(6)
C6 N2 C10 127.6(6)
C2 C1 N1 109.1(6)
C2 C1 Br1 129.8(5)
N1 C1 Br1 121.0(5)
C1 C2 C3 107.7(6)
C1 C2 S1 126.6(5)
C3 C2 S1 124.6(5)
C4 C3 C2 106.1(6)
C4 C3 S2 127.8(5)
C2 C3 S2 126.0(5)
C3 C4 N1 110.2(5)
C3 C4 Br2 128.9(5)
N1 C4 Br2 120.9(5)
N1 C5 H5A 109.5
N1 C5 H5B 109.5
H5A C5 H5B 109.5
N1 C5 H5C 109.5
H5A C5 H5C 109.5
H5B C5 H5C 109.5
C7 C6 N2 110.6(6)
C7 C6 Br3 129.4(5)
N2 C6 Br3 120.0(5)
C6 C7 C8 106.5(6)
C6 C7 S3 127.1(5)
C8 C7 S3 125.9(5)
C9 C8 C7 106.4(6)
C9 C8 S4 129.8(5)
C7 C8 S4 123.4(5)
C8 C9 N2 110.6(6)
C8 C9 Br4 127.8(6)
N2 C9 Br4 121.6(6)
N2 C10 H10A 109.5
N2 C10 H10B 109.5
H10A C10 H10B 109.5
N2 C10 H10C 109.5
H10A C10 H10C 109.5
H10B C10 H10C 109.5
C12 C11 C15 123.1(5)
C12 C11 S4 114.0(5)
C15 C11 S4 122.6(5)
C11 C12 S6 125.7(5)
C11 C12 S5 121.3(5)
S6 C12 S5 113.0(4)
C14 C13 S5 116.9(5)
C14 C13 S7 124.2(5)
S5 C13 S7 118.8(4)
C13 C14 S8 126.8(5)
C13 C14 S6 116.4(5)
S8 C14 S6 116.8(4)
C16 C15 C11 121.7(6)
C16 C15 S2 114.6(5)
C11 C15 S2 123.2(5)
C15 C16 S10 123.4(5)
C15 C16 S9 123.7(5)
S10 C16 S9 112.9(4)
C18 C17 S9 117.4(5)
C18 C17 S11 126.1(5)
S9 C17 S11 116.3(4)
C17 C18 S10 116.6(5)
C17 C18 S12 125.0(5)
S10 C18 S12 117.9(4)
C20 C19 S7 111.8(5)
C20 C19 H19A 109.2
S7 C19 H19A 109.2
C20 C19 H19B 109.2
S7 C19 H19B 109.2
H19A C19 H19B 107.9
C21 C20 C19 113.4(6)
C21 C20 H20A 108.9
C19 C20 H20A 108.9
C21 C20 H20B 108.9
C19 C20 H20B 108.9
H20A C20 H20B 107.7
C22 C21 C20 113.3(6)
C22 C21 H21A 108.9
C20 C21 H21A 108.9
C22 C21 H21B 108.9
C20 C21 H21B 108.9
H21A C21 H21B 107.7
C21 C22 C23 113.7(6)
C21 C22 H22A 108.8
C23 C22 H22A 108.8
C21 C22 H22B 108.8
C23 C22 H22B 108.8
H22A C22 H22B 107.7
C22 C23 H23A 109.5
C22 C23 H23B 109.5
H23A C23 H23B 109.5
C22 C23 H23C 109.5
H23A C23 H23C 109.5
H23B C23 H23C 109.5
C25 C24 S8 116.5(6)
C25 C24 H24A 108.2
S8 C24 H24A 108.2
C25 C24 H24B 108.2
S8 C24 H24B 108.2
H24A C24 H24B 107.3
C24 C25 C26 116.0(7)
C24 C25 H25A 108.3
C26 C25 H25A 108.3
C24 C25 H25B 108.3
C26 C25 H25B 108.3
H25A C25 H25B 107.4
C27 C26 C25 114.5(7)
C27 C26 H26A 108.6
C25 C26 H26A 108.6
C27 C26 H26B 108.6
C25 C26 H26B 108.6
H26A C26 H26B 107.6
C26 C27 C28 113.9(8)
C26 C27 H27A 108.8
C28 C27 H27A 108.8
C26 C27 H27B 108.8
C28 C27 H27B 108.8
H27A C27 H27B 107.7
C27 C28 H28A 109.5
C27 C28 H28B 109.5
H28A C28 H28B 109.5
C27 C28 H28C 109.5
H28A C28 H28C 109.5
H28B C28 H28C 109.5
C30 C29 S11 114.3(5)
C30 C29 H29A 108.7
S11 C29 H29A 108.7
C30 C29 H29B 108.7
S11 C29 H29B 108.7
H29A C29 H29B 107.6
C29 C30 C31 113.2(6)
C29 C30 H30A 108.9
C31 C30 H30A 108.9
C29 C30 H30B 108.9
C31 C30 H30B 108.9
H30A C30 H30B 107.8
C32 C31 C30 115.1(7)
C32 C31 H31A 108.5
C30 C31 H31A 108.5
C32 C31 H31B 108.5
C30 C31 H31B 108.5
H31A C31 H31B 107.5
C33 C32 C31 114.9(8)
C33 C32 H32A 108.6
C31 C32 H32A 108.6
C33 C32 H32B 108.6
C31 C32 H32B 108.6
H32A C32 H32B 107.5
C32 C33 H33A 109.5
C32 C33 H33B 109.5
H33A C33 H33B 109.5
C32 C33 H33C 109.5
H33A C33 H33C 109.5
H33B C33 H33C 109.5
C35 C34 S12 115.8(7)
C35 C34 H34A 108.3
S12 C34 H34A 108.3
C35 C34 H34B 108.3
S12 C34 H34B 108.3
H34A C34 H34B 107.4
C36 C35 C34 113.7(7)
C36 C35 H35A 108.8
C34 C35 H35A 108.8
C36 C35 H35B 108.8
C34 C35 H35B 108.8
H35A C35 H35B 107.7
C37 C36 C35 114.5(8)
C37 C36 H36A 108.6
C35 C36 H36A 108.6
C37 C36 H36B 108.6
C35 C36 H36B 108.6
H36A C36 H36B 107.6
C36 C37 C38 112.1(8)
C36 C37 H37A 109.2
C38 C37 H37A 109.2
C36 C37 H37B 109.2
C38 C37 H37B 109.2
H37A C37 H37B 107.9
C37 C38 H38A 109.5
C37 C38 H38B 109.5
H38A C38 H38B 109.5
C37 C38 H38C 109.5
H38A C38 H38C 109.5
H38B C38 H38C 109.5
C35A C34A S12 107.5(9)
C35A C34A H34C 110.2
S12 C34A H34C 110.2
C35A C34A H34D 110.2
S12 C34A H34D 110.2
H34C C34A H34D 108.5
C34A C35A C36A 109.0(8)
C34A C35A H35C 109.9
C36A C35A H35C 109.9
C34A C35A H35D 109.9
C36A C35A H35D 109.9
H35C C35A H35D 108.3
C37A C36A C35A 111.4(9)
C37A C36A H36C 109.3
C35A C36A H36C 109.3
C37A C36A H36D 109.3
C35A C36A H36D 109.3
H36C C36A H36D 108.0
C36A C37A C38A 110.6(9)
C36A C37A H37C 109.5
C38A C37A H37C 109.5
C36A C37A H37D 109.5
C38A C37A H37D 109.5
H37C C37A H37D 108.1
C37A C38A H38D 109.5
C37A C38A H38E 109.5
H38D C38A H38E 109.5
C37A C38A H38F 109.5
H38D C38A H38F 109.5
H38E C38A H38F 109.5

loop_
_geom_bond_atom_site_label_1
_geom_bond_atom_site_label_2
_geom_bond_distance
Br1 C1 1.856(6)
Br2 C4 1.855(6)
Br3 C6 1.881(6)
Br4 C9 1.871(7)
S1 C2 1.751(7)
S1 S3 2.072(3)
S2 C3 1.730(7)
S2 C15 1.766(6)
S3 C7 1.752(7)
S4 C8 1.743(7)
S4 C11 1.760(6)
S5 C13 1.746(7)
S5 C12 1.765(7)
S6 C12 1.748(6)
S6 C14 1.755(7)
S7 C13 1.748(7)
S7 C19 1.826(7)
S8 C14 1.748(7)
S8 C24 1.829(8)
S9 C16 1.757(7)
S9 C17 1.759(7)
S10 C18 1.751(6)
S10 C16 1.756(7)
S11 C17 1.762(7)
S11 C29 1.819(7)
S12 C18 1.756(6)
S12 C34A 1.766(13)
S12 C34 1.850(10)
N1 C4 1.386(8)
N1 C1 1.391(8)
N1 C5 1.463(9)
N2 C9 1.372(8)
N2 C6 1.373(8)
N2 C10 1.479(8)
C1 C2 1.370(9)
C2 C3 1.429(8)
C3 C4 1.373(9)
C5 H5A 0.980
C5 H5B 0.980
C5 H5C 0.980
C6 C7 1.347(9)
C7 C8 1.430(8)
C8 C9 1.347(9)
C10 H10A 0.980
C10 H10B 0.980
C10 H10C 0.980
C11 C12 1.360(8)
C11 C15 1.465(8)
C13 C14 1.353(9)
C15 C16 1.375(8)
C17 C18 1.335(9)
C19 C20 1.529(10)
C19 H19A 0.990
C19 H19B 0.990
C20 C21 1.521(9)
C20 H20A 0.990
C20 H20B 0.990
C21 C22 1.509(10)
C21 H21A 0.990
C21 H21B 0.990
C22 C23 1.528(9)
C22 H22A 0.990
C22 H22B 0.990
C23 H23A 0.980
C23 H23B 0.980
C23 H23C 0.980
C24 C25 1.512(10)
C24 H24A 0.990
C24 H24B 0.990
C25 C26 1.524(10)
C25 H25A 0.990
C25 H25B 0.990
C26 C27 1.490(10)
C26 H26A 0.990
C26 H26B 0.990
C27 C28 1.520(11)
C27 H27A 0.990
C27 H27B 0.990
C28 H28A 0.980
C28 H28B 0.980
C28 H28C 0.980
C29 C30 1.510(9)
C29 H29A 0.990
C29 H29B 0.990
C30 C31 1.515(10)
C30 H30A 0.990
C30 H30B 0.990
C31 C32 1.514(10)
C31 H31A 0.990
C31 H31B 0.990
C32 C33 1.448(12)
C32 H32A 0.990
C32 H32B 0.990
C33 H33A 0.980
C33 H33B 0.980
C33 H33C 0.980
C34 C35 1.519(9)
C34 H34A 0.990
C34 H34B 0.990
C35 C36 1.509(9)
C35 H35A 0.990
C35 H35B 0.990
C36 C37 1.508(10)
C36 H36A 0.990
C36 H36B 0.990
C37 C38 1.529(9)
C37 H37A 0.990
C37 H37B 0.990
C38 H38A 0.980
C38 H38B 0.980
C38 H38C 0.980
C34A C35A 1.532(10)
C34A H34C 0.990
C34A H34D 0.990
C35A C36A 1.533(10)
C35A H35C 0.990
C35A H35D 0.990
C36A C37A 1.516(10)
C36A H36C 0.990
C36A H36D 0.990
C37A C38A 1.533(11)
C37A H37C 0.990
C37A H37D 0.990
C38A H38D 0.980
C38A H38E 0.980
C38A H38F 0.980

loop_
_geom_torsion_atom_site_label_1
_geom_torsion_atom_site_label_2
_geom_torsion_atom_site_label_3
_geom_torsion_atom_site_label_4
_geom_torsion
C2 S1 S3 C7 -86.5(3)
C4 N1 C1 C2 1.8(7)
C5 N1 C1 C2 -177.8(6)
C4 N1 C1 Br1 -178.4(4)
C5 N1 C1 Br1 2.0(9)
N1 C1 C2 C3 -0.6(7)
Br1 C1 C2 C3 179.6(5)
N1 C1 C2 S1 -169.3(5)
Br1 C1 C2 S1 11.0(10)
S3 S1 C2 C1 -96.4(6)
S3 S1 C2 C3 96.7(5)
C1 C2 C3 C4 -0.8(7)
S1 C2 C3 C4 168.1(5)
C1 C2 C3 S2 -177.1(5)
S1 C2 C3 S2 -8.1(9)
C15 S2 C3 C4 60.7(7)
C15 S2 C3 C2 -123.8(6)
C2 C3 C4 N1 2.0(7)
S2 C3 C4 N1 178.1(5)
C2 C3 C4 Br2 -177.5(5)
S2 C3 C4 Br2 -1.3(10)
C1 N1 C4 C3 -2.3(7)
C5 N1 C4 C3 177.3(6)
C1 N1 C4 Br2 177.1(4)
C5 N1 C4 Br2 -3.3(9)
C9 N2 C6 C7 0.5(8)
C10 N2 C6 C7 178.5(6)
C9 N2 C6 Br3 -176.8(5)
C10 N2 C6 Br3 1.2(9)
N2 C6 C7 C8 0.3(8)
Br3 C6 C7 C8 177.3(5)
N2 C6 C7 S3 -172.1(5)
Br3 C6 C7 S3 4.8(10)
S1 S3 C7 C6 -102.6(6)
S1 S3 C7 C8 86.4(6)
C6 C7 C8 C9 -1.0(7)
S3 C7 C8 C9 171.6(5)
C6 C7 C8 S4 -174.8(5)
S3 C7 C8 S4 -2.2(9)
C11 S4 C8 C9 57.3(7)
C11 S4 C8 C7 -130.4(5)
C7 C8 C9 N2 1.3(8)
S4 C8 C9 N2 174.6(5)
C7 C8 C9 Br4 -177.8(5)
S4 C8 C9 Br4 -4.6(10)
C6 N2 C9 C8 -1.1(8)
C10 N2 C9 C8 -179.2(6)
C6 N2 C9 Br4 178.1(5)
C10 N2 C9 Br4 0.0(9)
C8 S4 C11 C12 -139.9(5)
C8 S4 C11 C15 46.1(6)
C15 C11 C12 S6 22.1(10)
S4 C11 C12 S6 -151.9(4)
C15 C11 C12 S5 -159.0(5)
S4 C11 C12 S5 27.0(7)
C14 S6 C12 C11 173.2(6)
C14 S6 C12 S5 -5.8(4)
C13 S5 C12 C11 -175.8(6)
C13 S5 C12 S6 3.2(4)
C12 S5 C13 C14 1.8(6)
C12 S5 C13 S7 -174.2(4)
C19 S7 C13 C14 133.5(7)
C19 S7 C13 S5 -50.8(5)
S5 C13 C14 S8 175.4(4)
S7 C13 C14 S8 -8.9(10)
S5 C13 C14 S6 -6.2(8)
S7 C13 C14 S6 169.5(4)
C24 S8 C14 C13 -95.4(7)
C24 S8 C14 S6 86.2(5)
C12 S6 C14 C13 7.3(6)
C12 S6 C14 S8 -174.2(4)
C12 C11 C15 C16 44.1(10)
S4 C11 C15 C16 -142.5(6)
C12 C11 C15 S2 -144.5(6)
S4 C11 C15 S2 28.9(8)
C3 S2 C15 C16 -145.0(5)
C3 S2 C15 C11 43.1(6)
C11 C15 C16 S10 -174.8(5)
S2 C15 C16 S10 13.1(8)
C11 C15 C16 S9 4.6(10)
S2 C15 C16 S9 -167.4(4)
C18 S10 C16 C15 -171.4(6)
C18 S10 C16 S9 9.1(4)
C17 S9 C16 C15 171.2(6)
C17 S9 C16 S10 -9.4(4)
C16 S9 C17 C18 6.3(6)
C16 S9 C17 S11 -177.9(4)
C29 S11 C17 C18 -135.3(7)
C29 S11 C17 S9 49.2(5)
S9 C17 C18 S10 -0.8(8)
S11 C17 C18 S10 -176.1(4)
S9 C17 C18 S12 170.9(4)
S11 C17 C18 S12 -4.4(10)
C16 S10 C18 C17 -5.2(6)
C16 S10 C18 S12 -177.5(4)
C34A S12 C18 C17 73.7(8)
C34 S12 C18 C17 108.7(7)
C34A S12 C18 S10 -114.7(6)
C34 S12 C18 S10 -79.7(5)
C13 S7 C19 C20 -70.6(6)
S7 C19 C20 C21 168.6(5)
C19 C20 C21 C22 174.0(6)
C20 C21 C22 C23 172.0(6)
C14 S8 C24 C25 -71.2(6)
S8 C24 C25 C26 -54.3(9)
C24 C25 C26 C27 -59.6(10)
C25 C26 C27 C28 -178.9(8)
C17 S11 C29 C30 60.7(6)
S11 C29 C30 C31 174.4(5)
C29 C30 C31 C32 -177.6(7)
C30 C31 C32 C33 64.9(12)
C18 S12 C34 C35 -79.2(9)
C34A S12 C34 C35 29.8(13)
S12 C34 C35 C36 170.3(7)
C34 C35 C36 C37 73.2(14)
C35 C36 C37 C38 175.0(13)
C18 S12 C34A C35A 76.7(14)
C34 S12 C34A C35A -3.0(11)
S12 C34A C35A C36A 176.9(15)
C34A C35A C36A C37A -173.8(18)
C35A C36A C37A C38A 176.9(19)
